data_4073904
loop_
_publ_author_name
'Heng, Wendy Yuqing'
'Hu, Jian'
'Yip, John H. K.'

_publ_section_title
;
 Attaching Gold and Platinum to the Rim of Pyrene: A Synthetic and
 Spectroscopic Study
;
_journal_issue 27
_journal_name_full Organometallics
_journal_page_first 6760
_journal_paper_doi 10.1021/om700716p
_journal_volume 26
_journal_year 2007
_chemical_formula_sum 'C40 H68 Br2 P4 Pt2'
_chemical_formula_weight 1222.82
_chemical_name_systematic
; 
 ? 
;
_space_group_IT_number 33
_symmetry_cell_setting orthorhombic
_symmetry_space_group_name_Hall 'P 2c -2n'
_symmetry_space_group_name_H-M 'P n a 21'
_atom_sites_solution_hydrogens geom
_atom_sites_solution_primary direct
_atom_sites_solution_secondary difmap
_audit_creation_method SHELXL-97
_cell_angle_alpha 90.00
_cell_angle_beta 90.00
_cell_angle_gamma 90.00
_cell_formula_units_Z 4
_cell_length_a 37.508(2)
_cell_length_b 9.1892(6)
_cell_length_c 13.7163(9)
_cell_measurement_reflns_used 3402
_cell_measurement_temperature 223(2)
_cell_measurement_theta_max 19.31
_cell_measurement_theta_min 2.28
_cell_volume 4727.6(5)
_computing_cell_refinement 'Bruker SMART'
_computing_data_collection 'Bruker SMART'
_computing_data_reduction 'Bruker SAINT'
_computing_molecular_graphics 'Bruker SHELXTL'
_computing_publication_material 'Bruker SHELXTL'
_computing_structure_refinement 'SHELXL-97 (Sheldrick, 1997)'
_computing_structure_solution 'SHELXS-97 (Sheldrick, 1990)'
_diffrn_ambient_temperature 223(2)
_diffrn_measured_fraction_theta_full 0.999
_diffrn_measured_fraction_theta_max 0.999
_diffrn_measurement_device_type 'CCD area detector'
_diffrn_measurement_method 'phi and omega scans'
_diffrn_radiation_monochromator graphite
_diffrn_radiation_source 'fine-focus sealed tube'
_diffrn_radiation_type MoK\a
_diffrn_radiation_wavelength 0.71073
_diffrn_reflns_av_R_equivalents 0.0652
_diffrn_reflns_av_sigmaI/netI 0.0900
_diffrn_reflns_limit_h_max 48
_diffrn_reflns_limit_h_min -41
_diffrn_reflns_limit_k_max 11
_diffrn_reflns_limit_k_min -11
_diffrn_reflns_limit_l_max 15
_diffrn_reflns_limit_l_min -17
_diffrn_reflns_number 31783
_diffrn_reflns_theta_full 27.49
_diffrn_reflns_theta_max 27.49
_diffrn_reflns_theta_min 1.84
_exptl_absorpt_coefficient_mu 7.762
_exptl_absorpt_correction_T_max 0.5756
_exptl_absorpt_correction_T_min 0.2198
_exptl_absorpt_correction_type 'Sadabs, (Sheldrick 2001)'
_exptl_crystal_colour 'Orangy Red'
_exptl_crystal_density_diffrn 1.718
_exptl_crystal_density_meas 0
_exptl_crystal_density_method 'not measured'
_exptl_crystal_description Block
_exptl_crystal_F_000 2376
_exptl_crystal_size_max 0.28
_exptl_crystal_size_mid 0.10
_exptl_crystal_size_min 0.08
_refine_diff_density_max 1.096
_refine_diff_density_min -0.981
_refine_diff_density_rms 0.119
_refine_ls_abs_structure_details 'Flack H D (1983), Acta Cryst. A39, 876-881'
_refine_ls_abs_structure_Flack 0.023(11)
_refine_ls_extinction_method none
_refine_ls_goodness_of_fit_ref 1.016
_refine_ls_hydrogen_treatment mixed
_refine_ls_matrix_type full
_refine_ls_number_parameters 433
_refine_ls_number_reflns 9719
_refine_ls_number_restraints 51
_refine_ls_restrained_S_all 1.022
_refine_ls_R_factor_all 0.1017
_refine_ls_R_factor_gt 0.0571
_refine_ls_shift/su_max 0.001
_refine_ls_shift/su_mean 0.000
_refine_ls_structure_factor_coef Fsqd
_refine_ls_weighting_details 'calc w=1/[\s^2^(Fo^2^)+(0.0476P)^2^+0.0000P] where P=(Fo^2^+2Fc^2^)/3'
_refine_ls_weighting_scheme calc
_refine_ls_wR_factor_gt 0.1120
_refine_ls_wR_factor_ref 0.1254
_reflns_number_gt 6313
_reflns_number_total 9719
_reflns_threshold_expression >2sigma(I)
_cod_data_source_file om700716p-file008.cif
_cod_data_source_block 6289a
_cod_depositor_comments
;
The following automatic conversions were performed:

'_symmetry_cell_setting' value 'Orthorhombic' changed to
'orthorhombic' according to
/home/saulius/struct/CIF-dictionaries/cif_core.dic dictionary named
'cif_core.dic' version 2.4.1 from 2010-06-29.

Automatic conversion script
Id: cif_fix_values 1715 2011-07-08 13:25:40Z adriana 
;
_cod_original_sg_symbol_H-M Pna2(1)
_cod_database_code 4073904

loop_
_symmetry_equiv_pos_as_xyz
'x, y, z'
'-x, -y, z+1/2'
'x+1/2, -y+1/2, z'
'-x+1/2, y+1/2, z+1/2'

loop_
_atom_site_label
_atom_site_type_symbol
_atom_site_fract_x
_atom_site_fract_y
_atom_site_fract_z
_atom_site_U_iso_or_equiv
_atom_site_adp_type
_atom_site_occupancy
_atom_site_symmetry_multiplicity
_atom_site_calc_flag
_atom_site_refinement_flags
Pt1 Pt 0.075958(10) 0.88677(4) 0.54820(4) 0.05902(13) Uani 1 1 d .
Pt2 Pt 0.181124(11) 0.99008(4) 1.03262(5) 0.07003(16) Uani 1 1 d .
Br1 Br 0.09132(6) 1.0392(3) 0.40311(15) 0.1279(7) Uani 1 1 d .
Br2 Br 0.23445(4) 1.15741(17) 1.0427(3) 0.1434(8) Uani 1 1 d .
P1 P 0.03228(9) 1.0535(3) 0.5836(2) 0.0640(8) Uani 1 1 d D
P2 P 0.11873(8) 0.7230(4) 0.5026(3) 0.0794(10) Uani 1 1 d D
P3 P 0.14673(11) 1.1727(4) 1.0950(3) 0.0830(11) Uani 1 1 d D
P4 P 0.21732(10) 0.8074(5) 0.9785(5) 0.128(2) Uani 1 1 d D
C1 C 0.0636(3) 0.7729(10) 0.6679(8) 0.051(3) Uani 1 1 d .
C2 C 0.0356(3) 0.6711(12) 0.6678(8) 0.055(3) Uani 1 1 d .
H2 H 0.0235 0.6538 0.6089 0.066 Uiso 1 1 calc R
C3 C 0.0250(3) 0.5953(11) 0.7498(9) 0.059(3) Uani 1 1 d .
H3 H 0.0061 0.5284 0.7457 0.071 Uiso 1 1 calc R
C4 C 0.0318(3) 0.5416(11) 0.9280(10) 0.061(3) Uani 1 1 d .
H4 H 0.0126 0.4760 0.9261 0.074 Uiso 1 1 calc R
C5 C 0.0489(2) 0.5635(10) 1.0118(9) 0.056(3) Uani 1 1 d .
H5 H 0.0413 0.5135 1.0678 0.068 Uiso 1 1 calc R
C6 C 0.0990(3) 0.6812(13) 1.1040(9) 0.063(3) Uani 1 1 d .
H6 H 0.0929 0.6296 1.1608 0.075 Uiso 1 1 calc R
C7 C 0.1281(3) 0.7764(12) 1.1049(9) 0.060(3) Uani 1 1 d .
H7 H 0.1413 0.7856 1.1629 0.072 Uiso 1 1 calc R
C8 C 0.1386(2) 0.8577(10) 1.0248(9) 0.056(3) Uani 1 1 d .
C9 C 0.1277(3) 0.9130(11) 0.8501(10) 0.060(3) Uani 1 1 d .
H9 H 0.1467 0.9798 0.8511 0.072 Uiso 1 1 calc R
C10 C 0.1099(3) 0.8917(10) 0.7656(9) 0.053(3) Uani 1 1 d .
H10 H 0.1173 0.9428 0.7098 0.064 Uiso 1 1 calc R
C11 C 0.0423(3) 0.6176(10) 0.8391(8) 0.049(2) Uani 1 1 d .
C12 C 0.0791(3) 0.6627(10) 1.0190(8) 0.054(3) Uani 1 1 d .
C13 C 0.1186(2) 0.8375(10) 0.9387(8) 0.043(2) Uani 1 1 d .
C14 C 0.0809(2) 0.7963(10) 0.7581(9) 0.049(3) Uani 1 1 d .
C15 C 0.0715(2) 0.7175(10) 0.8454(8) 0.046(2) Uani 1 1 d .
C16 C 0.0893(2) 0.7399(10) 0.9332(7) 0.042(2) Uani 1 1 d .
C17 C -0.0013(4) 1.0640(18) 0.4847(10) 0.102(5) Uani 1 1 d D
H17A H -0.0192 1.1374 0.5022 0.122 Uiso 1 1 calc R
H17B H 0.0105 1.0964 0.4248 0.122 Uiso 1 1 calc R
C18 C -0.0200(4) 0.9224(17) 0.4649(12) 0.097(5) Uani 1 1 d .
H18A H -0.0033 0.8543 0.4358 0.146 Uiso 1 1 calc R
H18B H -0.0397 0.9389 0.4204 0.146 Uiso 1 1 calc R
H18C H -0.0290 0.8826 0.5256 0.146 Uiso 1 1 calc R
C19 C 0.0065(3) 1.0252(13) 0.6932(8) 0.069(3) Uani 1 1 d D
H19A H -0.0057 0.9312 0.6867 0.083 Uiso 1 1 calc R
H19B H 0.0233 1.0160 0.7475 0.083 Uiso 1 1 calc R
C20 C -0.0217(3) 1.1382(15) 0.7226(11) 0.089(4) Uani 1 1 d .
H20A H -0.0124 1.2353 0.7116 0.134 Uiso 1 1 calc R
H20B H -0.0274 1.1265 0.7911 0.134 Uiso 1 1 calc R
H20C H -0.0430 1.1242 0.6838 0.134 Uiso 1 1 calc R
C21 C 0.0493(4) 1.2386(11) 0.5975(11) 0.085(4) Uani 1 1 d D
H21A H 0.0613 1.2677 0.5370 0.102 Uiso 1 1 calc R
H21B H 0.0292 1.3049 0.6079 0.102 Uiso 1 1 calc R
C22 C 0.0757(4) 1.2546(15) 0.6827(17) 0.117(7) Uani 1 1 d .
H22A H 0.0647 1.2194 0.7422 0.175 Uiso 1 1 calc R
H22B H 0.0820 1.3563 0.6905 0.175 Uiso 1 1 calc R
H22C H 0.0970 1.1982 0.6692 0.175 Uiso 1 1 calc R
C23 C 0.1055(4) 0.6413(19) 0.3859(11) 0.120(6) Uani 1 1 d D
H23A H 0.1038 0.7182 0.3366 0.143 Uiso 1 1 calc R
H23B H 0.1241 0.5733 0.3649 0.143 Uiso 1 1 calc R
C24 C 0.0698(4) 0.560(2) 0.3914(18) 0.132(7) Uani 1 1 d .
H24A H 0.0679 0.5118 0.4540 0.197 Uiso 1 1 calc R
H24B H 0.0687 0.4885 0.3396 0.197 Uiso 1 1 calc R
H24C H 0.0504 0.6290 0.3841 0.197 Uiso 1 1 calc R
C25 C 0.1286(4) 0.5792(16) 0.5892(13) 0.120(7) Uani 1 1 d D
H25A H 0.1375 0.6245 0.6491 0.144 Uiso 1 1 calc R
H25B H 0.1061 0.5304 0.6057 0.144 Uiso 1 1 calc R
C26 C 0.1562(5) 0.459(2) 0.557(3) 0.188(11) Uani 1 1 d .
H26A H 0.1602 0.4659 0.4871 0.282 Uiso 1 1 calc R
H26B H 0.1468 0.3633 0.5724 0.282 Uiso 1 1 calc R
H26C H 0.1785 0.4736 0.5911 0.282 Uiso 1 1 calc R
C27 C 0.1618(4) 0.803(2) 0.4728(15) 0.121(6) Uani 1 1 d D
H27A H 0.1783 0.7244 0.4566 0.146 Uiso 1 1 calc R
H27B H 0.1588 0.8626 0.4139 0.146 Uiso 1 1 calc R
C28 C 0.1789(4) 0.896(3) 0.549(3) 0.186(11) Uani 1 1 d .
H28A H 0.1646 0.9826 0.5590 0.279 Uiso 1 1 calc R
H28B H 0.2026 0.9236 0.5273 0.279 Uiso 1 1 calc R
H28C H 0.1806 0.8416 0.6091 0.279 Uiso 1 1 calc R
C29 C 0.1024(3) 1.1310(12) 1.1359(10) 0.074(4) Uani 1 1 d D
H29A H 0.0892 1.0901 1.0806 0.089 Uiso 1 1 calc R
H29B H 0.1042 1.0544 1.1854 0.089 Uiso 1 1 calc R
C30 C 0.0809(4) 1.2508(15) 1.1771(12) 0.094(5) Uani 1 1 d .
H30A H 0.0934 1.2929 1.2323 0.140 Uiso 1 1 calc R
H30B H 0.0580 1.2135 1.1984 0.140 Uiso 1 1 calc R
H30C H 0.0773 1.3249 1.1277 0.140 Uiso 1 1 calc R
C31 C 0.1456(5) 1.3357(14) 1.024(2) 0.167(11) Uani 1 1 d D
H31A H 0.1325 1.4113 1.0599 0.200 Uiso 1 1 calc R
H31B H 0.1700 1.3705 1.0132 0.200 Uiso 1 1 calc R
C32 C 0.1274(6) 1.3065(18) 0.9268(16) 0.163(11) Uani 1 1 d .
H32A H 0.1417 1.2389 0.8890 0.244 Uiso 1 1 calc R
H32B H 0.1249 1.3971 0.8911 0.244 Uiso 1 1 calc R
H32C H 0.1040 1.2649 0.9381 0.244 Uiso 1 1 calc R
C33 C 0.1675(5) 1.254(2) 1.2099(14) 0.141(7) Uani 1 1 d DU
H33A H 0.1893 1.3069 1.1940 0.169 Uiso 1 1 calc R
H33B H 0.1508 1.3203 1.2418 0.169 Uiso 1 1 calc R
C34 C 0.1759(5) 1.121(3) 1.2776(18) 0.188(11) Uani 1 1 d DU
H34A H 0.1539 1.0729 1.2957 0.282 Uiso 1 1 calc R
H34B H 0.1880 1.1548 1.3358 0.282 Uiso 1 1 calc R
H34C H 0.1912 1.0528 1.2431 0.282 Uiso 1 1 calc R
C35 C 0.2474(8) 0.745(4) 1.074(2) 0.258(15) Uani 1 1 d DU
H35A H 0.2560 0.6472 1.0575 0.309 Uiso 1 1 calc R
H35B H 0.2681 0.8098 1.0770 0.309 Uiso 1 1 calc R
C36 C 0.2295(9) 0.739(4) 1.177(3) 0.286(19) Uani 1 1 d U
H36A H 0.2146 0.8247 1.1854 0.430 Uiso 1 1 calc R
H36B H 0.2478 0.7381 1.2267 0.430 Uiso 1 1 calc R
H36C H 0.2150 0.6524 1.1820 0.430 Uiso 1 1 calc R
C37 C 0.1972(4) 0.6519(14) 0.9219(16) 0.130(8) Uani 1 1 d D
H37A H 0.1823 0.6037 0.9708 0.156 Uiso 1 1 calc R
H37B H 0.1813 0.6872 0.8704 0.156 Uiso 1 1 calc R
C38 C 0.2217(5) 0.5360(18) 0.877(3) 0.201(16) Uani 1 1 d .
H38A H 0.2298 0.5688 0.8135 0.302 Uiso 1 1 calc R
H38B H 0.2086 0.4456 0.8696 0.302 Uiso 1 1 calc R
H38C H 0.2420 0.5204 0.9191 0.302 Uiso 1 1 calc R
C39 C 0.2526(5) 0.868(3) 0.9012(19) 0.185(10) Uani 1 1 d DU
H39A H 0.2638 0.9562 0.9278 0.222 Uiso 1 1 calc R
H39B H 0.2708 0.7928 0.8941 0.222 Uiso 1 1 calc R
C40 C 0.2349(6) 0.900(3) 0.8037(18) 0.208(13) Uani 1 1 d DU
H40A H 0.2099 0.8743 0.8069 0.311 Uiso 1 1 calc R
H40B H 0.2465 0.8442 0.7529 0.311 Uiso 1 1 calc R
H40C H 0.2371 1.0033 0.7891 0.311 Uiso 1 1 calc R

loop_
_atom_site_aniso_label
_atom_site_aniso_U_11
_atom_site_aniso_U_22
_atom_site_aniso_U_33
_atom_site_aniso_U_23
_atom_site_aniso_U_13
_atom_site_aniso_U_12
Pt1 0.0539(2) 0.0678(2) 0.0553(2) 0.0105(3) 0.0093(3) 0.00285(18)
Pt2 0.0506(2) 0.0591(2) 0.1004(4) 0.0189(3) -0.0150(3) -0.00899(17)
Br1 0.1294(15) 0.1634(17) 0.0909(13) 0.0498(13) 0.0276(11) 0.0096(14)
Br2 0.0763(9) 0.1035(10) 0.250(3) 0.015(2) -0.0284(19) -0.0308(8)
P1 0.071(2) 0.0635(18) 0.0571(18) 0.0133(15) 0.0051(15) 0.0118(16)
P2 0.0641(19) 0.092(2) 0.082(3) 0.001(2) 0.0247(17) 0.0138(17)
P3 0.098(3) 0.059(2) 0.092(3) -0.0024(19) 0.017(2) -0.0201(19)
P4 0.051(2) 0.081(3) 0.252(7) 0.031(3) 0.005(3) 0.0137(18)
C1 0.049(6) 0.042(6) 0.062(7) -0.003(5) -0.003(5) 0.005(5)
C2 0.052(6) 0.064(7) 0.048(7) 0.004(5) -0.004(5) -0.002(5)
C3 0.051(6) 0.051(6) 0.076(8) -0.011(6) 0.006(6) -0.010(5)
C4 0.048(6) 0.045(6) 0.090(10) 0.017(6) 0.009(6) -0.008(5)
C5 0.048(5) 0.043(5) 0.078(9) 0.023(6) 0.007(6) -0.012(4)
C6 0.077(9) 0.058(7) 0.053(8) 0.009(6) 0.010(6) 0.006(7)
C7 0.039(6) 0.062(7) 0.078(8) 0.021(6) 0.008(5) 0.011(6)
C8 0.054(5) 0.046(5) 0.069(9) 0.008(6) -0.023(6) -0.003(4)
C9 0.044(6) 0.050(6) 0.088(9) 0.018(6) 0.003(6) -0.003(5)
C10 0.050(6) 0.043(6) 0.067(7) 0.013(5) 0.016(6) -0.006(5)
C11 0.046(6) 0.036(5) 0.066(7) 0.003(5) 0.007(5) 0.003(5)
C12 0.062(6) 0.038(5) 0.062(8) 0.015(5) 0.015(6) 0.008(4)
C13 0.034(5) 0.035(5) 0.061(7) 0.017(5) -0.003(4) 0.004(4)
C14 0.043(6) 0.031(5) 0.074(8) 0.013(5) 0.005(5) 0.001(4)
C15 0.039(5) 0.032(5) 0.067(7) 0.011(5) 0.005(5) 0.002(4)
C16 0.035(5) 0.044(6) 0.048(6) 0.001(5) 0.006(4) -0.001(4)
C17 0.092(10) 0.139(14) 0.074(10) 0.014(9) 0.000(8) 0.064(10)
C18 0.075(9) 0.124(13) 0.094(12) -0.001(10) -0.002(8) -0.002(9)
C19 0.081(8) 0.064(7) 0.062(8) 0.000(6) 0.000(6) 0.023(7)
C20 0.076(9) 0.101(10) 0.091(11) 0.003(8) 0.022(8) 0.029(8)
C21 0.088(9) 0.055(7) 0.110(11) 0.025(7) 0.000(9) -0.009(7)
C22 0.126(14) 0.059(9) 0.17(2) -0.005(10) -0.014(12) -0.022(9)
C23 0.106(13) 0.127(14) 0.126(16) -0.038(12) 0.045(11) 0.014(11)
C24 0.078(11) 0.155(15) 0.16(2) -0.026(15) -0.005(11) -0.027(12)
C25 0.108(12) 0.103(11) 0.149(17) 0.045(11) 0.049(11) 0.037(10)
C26 0.133(15) 0.181(17) 0.25(3) 0.04(2) 0.05(2) 0.094(14)
C27 0.096(12) 0.135(15) 0.133(16) 0.018(13) 0.050(12) 0.011(11)
C28 0.075(11) 0.22(2) 0.27(3) 0.00(3) 0.05(2) -0.037(13)
C29 0.073(8) 0.066(8) 0.083(10) 0.000(7) -0.025(7) 0.012(7)
C30 0.101(11) 0.089(10) 0.091(11) -0.013(9) 0.014(9) 0.015(8)
C31 0.136(14) 0.055(8) 0.31(3) -0.015(17) 0.08(2) -0.011(8)
C32 0.24(3) 0.083(12) 0.17(2) -0.041(13) -0.12(2) 0.061(14)
C33 0.119(12) 0.169(15) 0.135(14) -0.013(12) -0.012(11) -0.060(12)
C34 0.134(16) 0.29(3) 0.144(19) 0.00(2) -0.023(14) -0.102(17)
C35 0.213(19) 0.27(2) 0.29(2) 0.016(18) -0.029(17) 0.103(16)
C36 0.26(3) 0.30(3) 0.30(3) 0.16(3) -0.07(3) 0.09(2)
C37 0.094(11) 0.059(9) 0.24(2) -0.016(12) 0.073(14) 0.012(8)
C38 0.115(15) 0.077(11) 0.41(5) -0.003(18) 0.12(2) 0.015(11)
C39 0.117(13) 0.188(17) 0.25(2) -0.018(16) 0.059(14) 0.018(13)
C40 0.23(2) 0.18(2) 0.22(2) -0.006(19) 0.17(2) -0.015(18)

loop_
_atom_type_symbol
_atom_type_description
_atom_type_scat_dispersion_real
_atom_type_scat_dispersion_imag
_atom_type_scat_source
C C 0.0033 0.0016 'International Tables Vol C Tables 4.2.6.8 and 6.1.1.4'
H H 0.0000 0.0000 'International Tables Vol C Tables 4.2.6.8 and 6.1.1.4'
P P 0.1023 0.0942 'International Tables Vol C Tables 4.2.6.8 and 6.1.1.4'
Br Br -0.2901 2.4595 'International Tables Vol C Tables 4.2.6.8 and 6.1.1.4'
Pt Pt -1.7033 8.3905 'International Tables Vol C Tables 4.2.6.8 and 6.1.1.4'

loop_
_geom_angle_atom_site_label_1
_geom_angle_atom_site_label_2
_geom_angle_atom_site_label_3
_geom_angle
C1 Pt1 P2 92.4(3)
C1 Pt1 P1 90.6(3)
P2 Pt1 P1 176.33(13)
C1 Pt1 Br1 177.4(3)
P2 Pt1 Br1 89.38(10)
P1 Pt1 Br1 87.64(9)
C8 Pt2 P4 90.6(3)
C8 Pt2 P3 90.9(3)
P4 Pt2 P3 176.7(2)
C8 Pt2 Br2 179.8(3)
P4 Pt2 Br2 89.68(12)
P3 Pt2 Br2 88.82(10)
C19 P1 C21 103.6(7)
C19 P1 C17 104.6(7)
C21 P1 C17 105.4(7)
C19 P1 Pt1 117.5(4)
C21 P1 Pt1 113.2(5)
C17 P1 Pt1 111.4(5)
C25 P2 C27 105.2(9)
C25 P2 C23 109.2(9)
C27 P2 C23 102.1(9)
C25 P2 Pt1 116.3(5)
C27 P2 Pt1 114.6(6)
C23 P2 Pt1 108.6(5)
C31 P3 C29 109.1(7)
C31 P3 C33 97.5(11)
C29 P3 C33 101.7(8)
C31 P3 Pt2 115.3(7)
C29 P3 Pt2 118.9(4)
C33 P3 Pt2 111.4(7)
C39 P4 C37 107.7(11)
C39 P4 C35 93.9(13)
C37 P4 C35 108.7(13)
C39 P4 Pt2 113.8(8)
C37 P4 Pt2 118.5(5)
C35 P4 Pt2 111.4(11)
C2 C1 C14 116.4(10)
C2 C1 Pt1 121.3(8)
C14 C1 Pt1 122.3(7)
C3 C2 C1 123.3(10)
C2 C3 C11 120.4(9)
C5 C4 C11 121.3(10)
C4 C5 C12 121.9(10)
C12 C6 C7 120.1(11)
C8 C7 C6 123.5(12)
C7 C8 C13 116.3(9)
C7 C8 Pt2 120.6(8)
C13 C8 Pt2 123.1(8)
C10 C9 C13 122.6(10)
C9 C10 C14 122.5(10)
C3 C11 C15 120.0(10)
C3 C11 C4 122.4(10)
C15 C11 C4 117.6(10)
C6 C12 C16 118.9(9)
C6 C12 C5 123.3(10)
C16 C12 C5 117.7(10)
C8 C13 C16 122.5(9)
C8 C13 C9 121.2(9)
C16 C13 C9 116.2(10)
C10 C14 C1 121.0(10)
C10 C14 C15 116.2(10)
C1 C14 C15 122.6(9)
C16 C15 C11 121.0(9)
C16 C15 C14 121.7(9)
C11 C15 C14 117.3(10)
C15 C16 C13 120.7(9)
C15 C16 C12 120.6(9)
C13 C16 C12 118.6(10)
C18 C17 P1 113.9(10)
C20 C19 P1 119.3(9)
C22 C21 P1 113.2(9)
C24 C23 P2 113.0(12)
C26 C25 P2 117.3(15)
C28 C27 P2 117.1(14)
C30 C29 P3 117.7(9)
C32 C31 P3 109.8(13)
C34 C33 P3 105.6(13)
C36 C35 P4 113(2)
C38 C37 P4 118.5(12)
C40 C39 P4 105.0(14)

loop_
_geom_bond_atom_site_label_1
_geom_bond_atom_site_label_2
_geom_bond_distance
Pt1 C1 2.001(11)
Pt1 P2 2.287(3)
Pt1 P1 2.295(3)
Pt1 Br1 2.5007(18)
Pt2 C8 2.009(9)
Pt2 P4 2.283(4)
Pt2 P3 2.283(4)
Pt2 Br2 2.5267(13)
P1 C19 1.807(11)
P1 C21 1.827(10)
P1 C17 1.854(12)
P2 C25 1.815(13)
P2 C27 1.822(13)
P2 C23 1.836(14)
P3 C31 1.783(15)
P3 C29 1.797(11)
P3 C33 1.908(14)
P4 C39 1.785(16)
P4 C37 1.793(14)
P4 C35 1.825(17)
C1 C2 1.407(14)
C1 C14 1.412(16)
C2 C3 1.382(15)
C3 C11 1.400(15)
C4 C5 1.331(16)
C4 C11 1.460(15)
C5 C12 1.456(13)
C6 C12 1.396(17)
C6 C7 1.400(16)
C7 C8 1.386(15)
C8 C13 1.410(15)
C9 C10 1.351(16)
C9 C13 1.439(15)
C10 C14 1.403(14)
C11 C15 1.432(13)
C12 C16 1.428(14)
C13 C16 1.421(13)
C14 C15 1.442(15)
C15 C16 1.394(14)
C17 C18 1.502(19)
C19 C20 1.535(16)
C21 C22 1.54(2)
C23 C24 1.53(2)
C25 C26 1.58(2)
C27 C28 1.49(3)
C29 C30 1.477(16)
C31 C32 1.53(3)
C33 C34 1.565(17)
C35 C36 1.56(4)
C37 C38 1.53(2)
C39 C40 1.522(18)
